data_1511566
loop_
_publ_author_name
'Callmer, B.'
'Tergenius, L.E.'
'Thomas, J.O.'

_publ_section_title
;
 X-ray powder profile refinement of zirconium in beta-rhombohedral boron
;
_journal_name_full 'Journal of Solid State Chemistry'
_journal_page_first 275
_journal_page_last 279
_journal_paper_doi 10.1016/0022-4596(78)90162-7
_journal_volume 26
_journal_year 1978
_chemical_formula_sum 'B51.519 Zr1.018'
_chemical_name_systematic 'Zr B51'
_space_group_IT_number 166
_symmetry_space_group_name_Hall '-R 3 2"'
_symmetry_space_group_name_H-M 'R -3 m :H'
_cell_angle_alpha 90
_cell_angle_beta 90
_cell_angle_gamma 120
_cell_formula_units_Z 6
_cell_length_a 10.9564
_cell_length_b 10.9564
_cell_length_c 24.0201
_cell_volume 2497.130
_citation_journal_id_ASTM JSSCBI
_cod_data_source_file boron4-x_208.cif
_cod_data_source_block B51.519Zr1.018
_cod_original_cell_volume 2497.13
_cod_database_code 1511566

loop_
_symmetry_equiv_pos_as_xyz
x,y,z
-y,x-y,z
-x+y,-x,z
y,x,-z
-x,-x+y,-z
x-y,-y,-z
-x,-y,-z
y,-x+y,-z
x-y,x,-z
-y,-x,z
x,x-y,z
-x+y,y,z
x+2/3,y+1/3,z+1/3
-y+2/3,x-y+1/3,z+1/3
-x+y+2/3,-x+1/3,z+1/3
y+2/3,x+1/3,-z+1/3
-x+2/3,-x+y+1/3,-z+1/3
x-y+2/3,-y+1/3,-z+1/3
-x+2/3,-y+1/3,-z+1/3
y+2/3,-x+y+1/3,-z+1/3
x-y+2/3,x+1/3,-z+1/3
-y+2/3,-x+1/3,z+1/3
x+2/3,x-y+1/3,z+1/3
-x+y+2/3,y+1/3,z+1/3
x+1/3,y+2/3,z+2/3
-y+1/3,x-y+2/3,z+2/3
-x+y+1/3,-x+2/3,z+2/3
y+1/3,x+2/3,-z+2/3
-x+1/3,-x+y+2/3,-z+2/3
x-y+1/3,-y+2/3,-z+2/3
-x+1/3,-y+2/3,-z+2/3
y+1/3,-x+y+2/3,-z+2/3
x-y+1/3,x+2/3,-z+2/3
-y+1/3,-x+2/3,z+2/3
x+1/3,x-y+2/3,z+2/3
-x+y+1/3,y+2/3,z+2/3

loop_
_atom_site_label
_atom_site_type_symbol
_atom_site_fract_x
_atom_site_fract_y
_atom_site_fract_z
_atom_site_occupancy
_atom_site_U_iso_or_equiv
Zr1 Zr 0.20108 0.40215 0.17628 0.279 0.0
B3 B 0.26165 0.21766 0.41974 1 0.0
B8 B 0.17017 0.34034 0.02778 1 0.0
B5 B 0.05436 0.10872 0.94389 1 0.0
B2 B 0.31887 0.29536 0.12935 1 0.0
B13 B 0.05784 0.11568 0.55385 0.528 0.0
B4 B 0.23496 0.25151 0.34689 1 0.0
B1 B 0.17302 0.174 0.17661 1 0.0
B9 B 0.12873 0.25746 0.76625 1 0.0
B16 B 0.0521 0.1043 0.1371 0.145 0.0
B11 B 0.05652 0.11304 0.32659 1 0.0
B7 B 0.10981 0.21962 0.88617 1 0.0
B6 B 0.0864 0.1728 0.01309 1 0.0
B10 B 0.10211 0.20422 0.69851 1 0.0
Zr2 Zr 0 0 0.23441 0.181 0.0
B14 B 0 0 0.38535 1 0.0
B15 B 0 0 0.5 1 0.0
B12 B 0.08962 0.17924 0.39902 1 0.0
